data_9009246
loop_
_publ_author_name
'Saalfeld, H.'
'Jarchow, O.'

_publ_section_title
;
 Die Kristallstruktur von Nordstrandit, Al(OH)3
;
_journal_name_full 'Neues Jahrbuch fur Mineralogie, Abhandlungen'
_journal_page_first 185
_journal_page_last 191
_journal_volume 109
_journal_year 1968
_chemical_formula_sum 'Al H3 O3'
_chemical_name_mineral Nordstrandite
_space_group_IT_number 2
_symmetry_space_group_name_Hall '-P 1 (-1/2*x+1/2*y+1/2*z,1/2*x-1/2*y+1/2*z,1/2*x+1/2*y-1/2*z)'
_symmetry_space_group_name_H-M 'I -1'
_cell_angle_alpha 109.33
_cell_angle_beta 97.66
_cell_angle_gamma 88.34
_cell_formula_units_Z 8
_cell_length_a 8.752
_cell_length_b 5.069
_cell_length_c 10.244
_cell_volume 424.962
_database_code_amcsd 0014701
_exptl_crystal_density_diffrn 2.438
_cod_original_formula_sum 'Al (O3 H3)'
_cod_database_code 9009246

loop_
_space_group_symop_operation_xyz
x,y,z
1/2+x,1/2+y,1/2+z
-x,-y,-z
1/2-x,1/2-y,1/2-z

loop_
_atom_site_label
_atom_site_fract_x
_atom_site_fract_y
_atom_site_fract_z
_atom_site_U_iso_or_equiv
_atom_site_type_symbol
_atom_site_attached_hydrogens
Al1 0.16730 0.50450 0.00170 0.01013 Al 0
Al2 0.33110 -0.01480 0.00100 0.01013 Al 0
O-H1 0.17990 0.13500 -0.11530 0.00519 O 1
O-H2 0.66160 0.59230 -0.09940 0.01013 O 1
O-H3 0.49080 0.04670 -0.11340 0.01229 O 1
O-H4 0.97410 0.57310 -0.09930 0.01140 O 1
O-H5 0.29200 0.62090 -0.11510 0.01077 O 1
O-H6 0.81430 0.09490 -0.09350 0.01938 O 1

loop_
_cod_changelog_entry_id
_cod_changelog_entry_author
_cod_changelog_entry_date
_cod_changelog_entry_text
1
;cod-tools version 3.8.0
Id: cif_guess_AMCSD_atom_types 9574 2023-05-10 09:00:05Z saulius
;
2023-05-10T18:51:30+03:00
;Derived atom types and hydrogen counts
from atom names that follow the AMCSD naming convention
(Wat == water, O-H == hydroxyl).
;

loop_
_cod_related_entry_id
_cod_related_entry_database
_cod_related_entry_code
1 AMCSD 0014701
